data_7214119
loop_
_publ_author_name
'Das, Paramita'
'Dutta, Arghya'
'Bhaumik, Asim'
'Mukhopadhyay, Chhanda'

_publ_section_title
;
 Heterogeneous ditopic ZnFe2O4 catalyzed synthesis of 4H-pyrans: further
 conversion to 1,4-DHPs and report of functional group interconversion
 from amide to ester
;
_journal_issue 3
_journal_name_full 'Green Chemistry'
_journal_page_first 1426
_journal_paper_doi 10.1039/c3gc42095g
_journal_volume 16
_journal_year 2014
_chemical_formula_sum 'C21 H16 N2 O'
_chemical_formula_weight 312.36
_chemical_name_systematic
; 
 ? 
;
_space_group_IT_number 4
_symmetry_space_group_name_Hall 'P 2yb'
_symmetry_space_group_name_H-M 'P 1 21 1'
_atom_sites_solution_hydrogens geom
_atom_sites_solution_primary direct
_atom_sites_solution_secondary difmap
_audit_creation_method SHELXL-97
_cell_angle_alpha 90.00
_cell_angle_beta 100.1920(10)
_cell_angle_gamma 90.00
_cell_formula_units_Z 2
_cell_length_a 10.0929(3)
_cell_length_b 6.3370(2)
_cell_length_c 12.8314(4)
_cell_measurement_temperature 296(2)
_cell_volume 807.73(4)
_computing_structure_refinement 'SHELXL-97 (Sheldrick, 2008)'
_computing_structure_solution 'SHELXS-97 (Sheldrick, 2008)'
_diffrn_ambient_temperature 296(2)
_diffrn_measured_fraction_theta_full 0.999
_diffrn_measured_fraction_theta_max 0.999
_diffrn_radiation_monochromator graphite
_diffrn_radiation_source 'fine-focus sealed tube'
_diffrn_radiation_type MoK\a
_diffrn_radiation_wavelength 0.71073
_diffrn_reflns_av_R_equivalents 0.0347
_diffrn_reflns_av_sigmaI/netI 0.0355
_diffrn_reflns_limit_h_max 15
_diffrn_reflns_limit_h_min -12
_diffrn_reflns_limit_k_max 9
_diffrn_reflns_limit_k_min -9
_diffrn_reflns_limit_l_max 19
_diffrn_reflns_limit_l_min -19
_diffrn_reflns_number 13705
_diffrn_reflns_theta_full 33.40
_diffrn_reflns_theta_max 33.40
_diffrn_reflns_theta_min 1.61
_exptl_absorpt_coefficient_mu 0.080
_exptl_absorpt_correction_T_max 0.992
_exptl_absorpt_correction_T_min 0.984
_exptl_absorpt_correction_type empirical
_exptl_crystal_density_diffrn 1.284
_exptl_crystal_density_method 'not measured'
_exptl_crystal_F_000 328
_exptl_crystal_size_max 0.2
_exptl_crystal_size_mid 0.1
_exptl_crystal_size_min 0.1
_refine_diff_density_max 0.336
_refine_diff_density_min -0.271
_refine_diff_density_rms 0.059
_refine_ls_abs_structure_details 'Flack H D (1983), Acta Cryst. A39, 876-881'
_refine_ls_abs_structure_Flack 0.1(12)
_refine_ls_extinction_coef 0.031(9)
_refine_ls_extinction_expression Fc^*^=kFc[1+0.001xFc^2^\l^3^/sin(2\q)]^-1/4^
_refine_ls_extinction_method SHELXL
_refine_ls_goodness_of_fit_ref 0.785
_refine_ls_hydrogen_treatment none
_refine_ls_matrix_type full
_refine_ls_number_parameters 219
_refine_ls_number_reflns 5814
_refine_ls_number_restraints 1
_refine_ls_restrained_S_all 0.784
_refine_ls_R_factor_all 0.0558
_refine_ls_R_factor_gt 0.0485
_refine_ls_shift/su_max 0.000
_refine_ls_shift/su_mean 0.000
_refine_ls_structure_factor_coef Fsqd
_refine_ls_weighting_details 'calc w=1/[\s^2^(Fo^2^)+(0.1561P)^2^+0.0397P] where P=(Fo^2^+2Fc^2^)/3'
_refine_ls_weighting_scheme calc
_refine_ls_wR_factor_gt 0.1422
_refine_ls_wR_factor_ref 0.1582
_reflns_number_gt 5076
_reflns_number_total 5814
_reflns_threshold_expression >2sigma(I)
_cod_data_source_file c3gc42095g.txt
_cod_data_source_block ppp
_cod_original_sg_symbol_H-M 'P 21'
_cod_database_code 7214119

loop_
_symmetry_equiv_pos_as_xyz
'x, y, z'
'-x, y+1/2, -z'

loop_
_atom_site_label
_atom_site_type_symbol
_atom_site_fract_x
_atom_site_fract_y
_atom_site_fract_z
_atom_site_U_iso_or_equiv
_atom_site_adp_type
_atom_site_occupancy
_atom_site_symmetry_multiplicity
_atom_site_calc_flag
_atom_site_refinement_flags
O1 O 0.05727(11) 0.40889(18) 0.70460(8) 0.0455(2) Uani 1 1 d .
C23 C 0.19129(10) 0.16350(18) 0.62071(7) 0.03115(19) Uani 1 1 d .
C24 C 0.19601(11) 0.00391(17) 0.70859(8) 0.03073(18) Uani 1 1 d .
H24 H 0.1640 -0.1308 0.6759 0.037 Uiso 1 1 calc R
C1 C 0.3743(2) 0.0487(4) 0.35247(13) 0.0630(5) Uani 1 1 d .
H1 H 0.4141 0.0232 0.2937 0.076 Uiso 1 1 calc R
C2 C 0.38882(19) -0.0989(3) 0.43544(13) 0.0566(4) Uani 1 1 d .
H2 H 0.4386 -0.2213 0.4315 0.068 Uiso 1 1 calc R
C3 C 0.32966(14) -0.0630(2) 0.52254(10) 0.0429(3) Uani 1 1 d .
H3 H 0.3397 -0.1621 0.5768 0.051 Uiso 1 1 calc R
C4 C 0.25392(12) 0.1220(2) 0.53097(8) 0.0348(2) Uani 1 1 d .
C5 C 0.33600(11) -0.03367(19) 0.77301(8) 0.0330(2) Uani 1 1 d .
C6 C 0.43323(13) 0.1233(2) 0.79104(10) 0.0421(3) Uani 1 1 d .
H6 H 0.4150 0.2557 0.7606 0.050 Uiso 1 1 calc R
C7 C 0.55783(14) 0.0848(3) 0.85429(11) 0.0496(3) Uani 1 1 d .
H7 H 0.6218 0.1919 0.8653 0.060 Uiso 1 1 calc R
C8 C 0.58822(14) -0.1102(3) 0.90108(10) 0.0474(3) Uani 1 1 d .
C9 C 0.72207(19) -0.1516(5) 0.97102(17) 0.0734(6) Uani 1 1 d .
H9A H 0.7077 -0.1994 1.0391 0.110 Uiso 1 1 calc R
H9B H 0.7740 -0.0239 0.9793 0.110 Uiso 1 1 calc R
H9C H 0.7698 -0.2579 0.9392 0.110 Uiso 1 1 calc R
C10 C 0.30170(19) 0.2302(3) 0.35755(11) 0.0577(4) Uani 1 1 d .
H10 H 0.2929 0.3268 0.3022 0.069 Uiso 1 1 calc R
C11 C 0.23982(14) 0.2718(2) 0.44664(9) 0.0419(3) Uani 1 1 d .
C12 C 0.36645(14) -0.2313(2) 0.81910(10) 0.0423(3) Uani 1 1 d .
H12 H 0.3030 -0.3391 0.8072 0.051 Uiso 1 1 calc R
C13 C 0.49089(16) -0.2684(3) 0.88278(11) 0.0486(3) Uani 1 1 d .
H13 H 0.5093 -0.4005 0.9135 0.058 Uiso 1 1 calc R
C14 C 0.09903(11) 0.0695(2) 0.78073(8) 0.0346(2) Uani 1 1 d .
C15 C 0.04089(12) 0.2627(2) 0.77829(9) 0.0377(2) Uani 1 1 d .
C16 C 0.12164(12) 0.34916(19) 0.62206(8) 0.0348(2) Uani 1 1 d .
C17 C 0.10684(14) 0.4980(2) 0.53921(9) 0.0422(3) Uani 1 1 d .
H17 H 0.0582 0.6214 0.5434 0.051 Uiso 1 1 calc R
C18 C 0.16462(15) 0.4587(2) 0.45294(10) 0.0457(3) Uani 1 1 d .
H18 H 0.1546 0.5555 0.3976 0.055 Uiso 1 1 calc R
N3 N -0.04056(14) 0.3356(3) 0.84305(11) 0.0546(3) Uani 1 1 d .
H19A H -0.0742 0.4603 0.8340 0.066 Uiso 1 1 calc R
H19B H -0.0589 0.2572 0.8934 0.066 Uiso 1 1 calc R
C20 C 0.07227(14) -0.0744(2) 0.85800(10) 0.0438(3) Uani 1 1 d .
N4 N 0.05044(19) -0.1943(3) 0.92038(13) 0.0657(4) Uani 1 1 d .

loop_
_atom_site_aniso_label
_atom_site_aniso_U_11
_atom_site_aniso_U_22
_atom_site_aniso_U_33
_atom_site_aniso_U_23
_atom_site_aniso_U_13
_atom_site_aniso_U_12
O1 0.0589(6) 0.0398(5) 0.0402(4) 0.0015(4) 0.0153(4) 0.0098(4)
C23 0.0328(4) 0.0342(5) 0.0260(4) 0.0011(3) 0.0041(3) -0.0016(4)
C24 0.0338(4) 0.0320(5) 0.0269(4) 0.0004(3) 0.0067(3) -0.0013(3)
C1 0.0765(11) 0.0739(12) 0.0470(7) -0.0011(7) 0.0342(8) -0.0029(9)
C2 0.0633(9) 0.0621(9) 0.0515(7) -0.0026(7) 0.0292(7) 0.0036(7)
C3 0.0479(6) 0.0450(7) 0.0386(5) 0.0008(4) 0.0158(4) 0.0005(5)
C4 0.0367(5) 0.0398(5) 0.0284(4) 0.0010(4) 0.0076(3) -0.0045(4)
C5 0.0355(4) 0.0357(5) 0.0283(4) 0.0026(3) 0.0072(3) 0.0024(4)
C6 0.0383(5) 0.0416(6) 0.0445(5) 0.0054(5) 0.0024(4) -0.0022(5)
C7 0.0374(6) 0.0607(9) 0.0483(6) 0.0016(6) 0.0011(5) -0.0031(6)
C8 0.0392(6) 0.0678(9) 0.0351(5) 0.0037(5) 0.0063(4) 0.0130(6)
C9 0.0453(8) 0.1052(18) 0.0646(10) 0.0120(11) -0.0038(7) 0.0204(10)
C10 0.0697(9) 0.0711(10) 0.0362(5) 0.0082(6) 0.0203(6) -0.0085(8)
C11 0.0457(6) 0.0496(7) 0.0303(4) 0.0055(4) 0.0059(4) -0.0067(5)
C12 0.0469(6) 0.0386(6) 0.0418(5) 0.0085(4) 0.0087(4) 0.0042(5)
C13 0.0531(7) 0.0515(8) 0.0417(5) 0.0107(5) 0.0099(5) 0.0166(6)
C14 0.0354(5) 0.0393(5) 0.0302(4) -0.0008(4) 0.0084(3) -0.0031(4)
C15 0.0387(5) 0.0420(6) 0.0328(4) -0.0039(4) 0.0077(4) -0.0003(4)
C16 0.0388(5) 0.0345(5) 0.0300(4) 0.0008(3) 0.0030(3) 0.0000(4)
C17 0.0485(6) 0.0387(6) 0.0362(5) 0.0053(4) -0.0012(4) 0.0006(5)
C18 0.0540(7) 0.0467(7) 0.0341(5) 0.0115(5) 0.0012(4) -0.0042(6)
N3 0.0613(8) 0.0563(8) 0.0523(6) -0.0034(5) 0.0262(6) 0.0102(6)
C20 0.0495(6) 0.0435(7) 0.0430(6) 0.0009(5) 0.0209(5) -0.0002(5)
N4 0.0843(11) 0.0585(9) 0.0664(8) 0.0151(7) 0.0464(8) 0.0083(8)

loop_
_atom_type_symbol
_atom_type_description
_atom_type_scat_dispersion_real
_atom_type_scat_dispersion_imag
_atom_type_scat_source
C C 0.0033 0.0016 'International Tables Vol C Tables 4.2.6.8 and 6.1.1.4'
H H 0.0000 0.0000 'International Tables Vol C Tables 4.2.6.8 and 6.1.1.4'
N N 0.0061 0.0033 'International Tables Vol C Tables 4.2.6.8 and 6.1.1.4'
O O 0.0106 0.0060 'International Tables Vol C Tables 4.2.6.8 and 6.1.1.4'

loop_
_geom_angle_atom_site_label_1
_geom_angle_atom_site_label_2
_geom_angle_atom_site_label_3
_geom_angle
C15 O1 C16 118.50(11)
C16 C23 C4 117.86(10)
C16 C23 C24 120.91(9)
C4 C23 C24 121.17(10)
C23 C24 C14 109.47(9)
C23 C24 C5 114.43(8)
C14 C24 C5 110.34(8)
C23 C24 H24 107.4
C14 C24 H24 107.4
C5 C24 H24 107.4
C10 C1 C2 120.50(13)
C10 C1 H1 119.7
C2 C1 H1 119.7
C3 C2 C1 120.18(17)
C3 C2 H2 119.9
C1 C2 H2 119.9
C2 C3 C4 121.17(14)
C2 C3 H3 119.4
C4 C3 H3 119.4
C3 C4 C11 118.42(10)
C3 C4 C23 122.34(10)
C11 C4 C23 119.24(11)
C6 C5 C12 118.45(11)
C6 C5 C24 122.59(11)
C12 C5 C24 118.91(11)
C5 C6 C7 120.70(13)
C5 C6 H6 119.7
C7 C6 H6 119.7
C8 C7 C6 121.15(15)
C8 C7 H7 119.4
C6 C7 H7 119.4
C7 C8 C13 118.25(12)
C7 C8 C9 121.35(18)
C13 C8 C9 120.39(18)
C8 C9 H9A 109.5
C8 C9 H9B 109.5
H9A C9 H9B 109.5
C8 C9 H9C 109.5
H9A C9 H9C 109.5
H9B C9 H9C 109.5
C1 C10 C11 120.56(15)
C1 C10 H10 119.7
C11 C10 H10 119.7
C18 C11 C10 121.15(13)
C18 C11 C4 119.68(11)
C10 C11 C4 119.17(14)
C13 C12 C5 120.57(13)
C13 C12 H12 119.7
C5 C12 H12 119.7
C12 C13 C8 120.87(14)
C12 C13 H13 119.6
C8 C13 H13 119.6
C15 C14 C20 117.71(10)
C15 C14 C24 123.76(10)
C20 C14 C24 118.47(11)
N3 C15 O1 111.04(13)
N3 C15 C14 127.08(12)
O1 C15 C14 121.87(10)
C23 C16 O1 123.57(10)
C23 C16 C17 123.39(11)
O1 C16 C17 113.04(11)
C18 C17 C16 119.16(13)
C18 C17 H17 120.4
C16 C17 H17 120.4
C17 C18 C11 120.65(11)
C17 C18 H18 119.7
C11 C18 H18 119.7
C15 N3 H19A 120.0
C15 N3 H19B 120.0
H19A N3 H19B 120.0
N4 C20 C14 179.10(16)

loop_
_geom_bond_atom_site_label_1
_geom_bond_atom_site_label_2
_geom_bond_distance
O1 C15 1.3544(16)
O1 C16 1.3894(14)
C23 C16 1.3722(16)
C23 C4 1.4325(14)
C23 C24 1.5091(14)
C24 C14 1.5194(14)
C24 C5 1.5241(15)
C24 H24 0.9800
C1 C10 1.371(3)
C1 C2 1.405(3)
C1 H1 0.9300
C2 C3 1.3762(17)
C2 H2 0.9300
C3 C4 1.4141(19)
C3 H3 0.9300
C4 C11 1.4274(15)
C5 C6 1.3878(17)
C5 C12 1.3958(16)
C6 C7 1.3924(17)
C6 H6 0.9300
C7 C8 1.384(2)
C7 H7 0.9300
C8 C13 1.394(3)
C8 C9 1.507(2)
C9 H9A 0.9600
C9 H9B 0.9600
C9 H9C 0.9600
C10 C11 1.4209(18)
C10 H10 0.9300
C11 C18 1.417(2)
C12 C13 1.3918(19)
C12 H12 0.9300
C13 H13 0.9300
C14 C15 1.3560(18)
C14 C20 1.4077(17)
C15 N3 1.3495(16)
C16 C17 1.4092(16)
C17 C18 1.362(2)
C17 H17 0.9300
C18 H18 0.9300
N3 H19A 0.8600
N3 H19B 0.8600
C20 N4 1.153(2)
